data_4117457
loop_
_publ_author_name
'Hiroki Kurihara'
'Xing Lu'
'Yuko Iiduka'
'Hidefumi Nikawa'
'Naomi Mizorogi'
'Zdenek Slanina'
'Takahiro Tsuchiya'
'Shigeru Nagase'
'Takeshi Akasaka'

_publ_section_title
;
 Chemical Understanding of Carbide Cluster Metallofullerenes: A Case Study
 on Sc2C2@C2v(5)-C80 with Complete X-ray Crystallographic
 Characterizations
;
_journal_name_full 'Journal of the American Chemical Society'
_journal_page_first 3139
_journal_page_last 3144
_journal_paper_doi 10.1021/ja210101f
_journal_volume 134
_journal_year 2012
_chemical_formula_sum 'C97.3 H16.8 Cl1.4 S2.2 Sc2'
_chemical_formula_weight 1395.59
_chemical_name_common Sc2C2@C80Ad-G
_chemical_name_systematic
; 
 ? 
;
_space_group_IT_number 14
_symmetry_cell_setting monoclinic
_symmetry_space_group_name_Hall '-P 2yn'
_symmetry_space_group_name_H-M 'P 1 21/n 1'
_atom_sites_solution_hydrogens geom
_atom_sites_solution_primary direct
_atom_sites_solution_secondary difmap
_audit_creation_method SHELXL-97
_cell_angle_alpha 90.00
_cell_angle_beta 100.2230(10)
_cell_angle_gamma 90.00
_cell_formula_units_Z 4
_cell_length_a 10.9836(2)
_cell_length_b 21.6821(4)
_cell_length_c 21.2588(4)
_cell_measurement_reflns_used 9939
_cell_measurement_temperature 90(2)
_cell_measurement_theta_max 28.50
_cell_measurement_theta_min 2.46
_cell_volume 4982.36(16)
_computing_cell_refinement 'APEX2 '
_computing_data_collection 'APEX2 '
_computing_data_reduction 'SAINT (Bruker AXS, 2004)'
_computing_molecular_graphics 'XSHEL (Bruker AXS,2002)'
_computing_publication_material 'XCIF (Bruker AXS, 2001)'
_computing_structure_refinement 'SHELXL-97 (Sheldrick, 1997)'
_computing_structure_solution 'SHELXS-97 (Sheldrick, 1990)'
_diffrn_ambient_temperature 90(2)
_diffrn_detector_area_resol_mean 8.333
_diffrn_measured_fraction_theta_full 1.000
_diffrn_measured_fraction_theta_max 1.000
_diffrn_measurement_device_type 'Bruker APEX-II CCD'
_diffrn_measurement_method 'phi and omega scans'
_diffrn_radiation_monochromator graphite
_diffrn_radiation_source 'fine-focus sealed tube'
_diffrn_radiation_type MoK\a
_diffrn_radiation_wavelength 0.71073
_diffrn_reflns_av_R_equivalents 0.0575
_diffrn_reflns_av_sigmaI/netI 0.0352
_diffrn_reflns_limit_h_max 14
_diffrn_reflns_limit_h_min -14
_diffrn_reflns_limit_k_max 28
_diffrn_reflns_limit_k_min -28
_diffrn_reflns_limit_l_max 27
_diffrn_reflns_limit_l_min -27
_diffrn_reflns_number 74402
_diffrn_reflns_theta_full 27.48
_diffrn_reflns_theta_max 27.48
_diffrn_reflns_theta_min 1.95
_exptl_absorpt_coefficient_mu 0.511
_exptl_absorpt_correction_T_max 0.9749
_exptl_absorpt_correction_T_min 0.8535
_exptl_absorpt_correction_type empirical
_exptl_absorpt_process_details
;
SADABS Sheldrick 1996
;
_exptl_crystal_colour black
_exptl_crystal_density_diffrn 1.861
_exptl_crystal_description block
_exptl_crystal_F_000 2806
_exptl_crystal_size_max 0.32
_exptl_crystal_size_mid 0.07
_exptl_crystal_size_min 0.05
_refine_diff_density_max 1.215
_refine_diff_density_min -0.642
_refine_diff_density_rms 0.079
_refine_ls_extinction_method none
_refine_ls_goodness_of_fit_ref 1.032
_refine_ls_hydrogen_treatment consr
_refine_ls_matrix_type full
_refine_ls_number_parameters 1795
_refine_ls_number_reflns 11441
_refine_ls_number_restraints 3342
_refine_ls_restrained_S_all 0.980
_refine_ls_R_factor_all 0.0731
_refine_ls_R_factor_gt 0.0552
_refine_ls_shift/su_max 0.001
_refine_ls_shift/su_mean 0.000
_refine_ls_structure_factor_coef Fsqd
_refine_ls_weighting_details 'calc w=1/[\s^2^(Fo^2^)+(0.0645P)^2^+10.5607P] where P=(Fo^2^+2Fc^2^)/3'
_refine_ls_weighting_scheme calc
_refine_ls_wR_factor_gt 0.1335
_refine_ls_wR_factor_ref 0.1457
_reflns_number_gt 9019
_reflns_number_total 11441
_reflns_threshold_expression >2sigma(I)
_cod_data_source_file ja210101f_si_005.cif
_cod_data_source_block g_01a
_cod_original_formula_sum 'C97.30 H16.80 Cl1.40 S2.20 Sc2'
_cod_database_code 4117457

loop_
_symmetry_equiv_pos_as_xyz
'x, y, z'
'-x+1/2, y+1/2, -z+1/2'
'-x, -y, -z'
'x-1/2, -y-1/2, z-1/2'

loop_
_atom_site_label
_atom_site_type_symbol
_atom_site_fract_x
_atom_site_fract_y
_atom_site_fract_z
_atom_site_U_iso_or_equiv
_atom_site_adp_type
_atom_site_occupancy
_atom_site_symmetry_multiplicity
_atom_site_calc_flag
_atom_site_refinement_flags
_atom_site_disorder_assembly
_atom_site_disorder_group
Sc1 Sc 0.07407(4) 0.08586(2) 0.33707(2) 0.01513(11) Uani 1 1 d . A 3
Sc2 Sc 0.29205(5) -0.04111(2) 0.22870(2) 0.01880(12) Uani 1 1 d . B 3
C1C C 0.1871(3) 0.04303(14) 0.24142(15) 0.0300(6) Uani 1 1 d U C 4
C2C C 0.1766(3) 0.01889(14) 0.29210(15) 0.0303(6) Uani 1 1 d U C 4
C1D C -0.2700(3) 0.30403(12) 0.45877(13) 0.0245(5) Uani 1 1 d U . .
H1 H -0.2969 0.2991 0.5005 0.029 Uiso 1 1 calc R . .
H2 H -0.3028 0.3437 0.4399 0.029 Uiso 1 1 calc R . .
C2D C -0.1281(3) 0.30427(12) 0.46836(13) 0.0230(5) Uani 1 1 d U . .
H3 H -0.0945 0.3389 0.4974 0.028 Uiso 1 1 calc R . .
C4D C -0.1284(2) 0.18951(11) 0.45310(12) 0.0173(5) Uani 1 1 d U F .
H4 H -0.0960 0.1495 0.4728 0.021 Uiso 1 1 calc R . .
C3D C -0.0773(3) 0.24286(12) 0.49735(12) 0.0216(5) Uani 1 1 d U . .
H5 H -0.1015 0.2372 0.5397 0.026 Uiso 1 1 calc R . .
H6 H 0.0141 0.2431 0.5034 0.026 Uiso 1 1 calc R . .
C6D C -0.3207(3) 0.25069(14) 0.41418(14) 0.0284(6) Uani 1 1 d U . .
H7 H -0.4131 0.2504 0.4079 0.034 Uiso 1 1 calc R . .
C5D C -0.2703(3) 0.18953(13) 0.44356(14) 0.0253(6) Uani 1 1 d U . .
H8 H -0.3036 0.1551 0.4151 0.030 Uiso 1 1 calc R . .
H9 H -0.2970 0.1835 0.4852 0.030 Uiso 1 1 calc R . .
C8D C -0.1385(3) 0.25951(12) 0.35849(13) 0.0246(5) Uani 1 1 d U F .
H10 H -0.1125 0.2656 0.3162 0.030 Uiso 1 1 calc R . .
C7D C -0.0871(3) 0.31191(12) 0.40361(14) 0.0281(6) Uani 1 1 d U . .
H11 H -0.1172 0.3519 0.3845 0.034 Uiso 1 1 calc R . .
H12 H 0.0043 0.3119 0.4097 0.034 Uiso 1 1 calc R . .
C9D C -0.2797(3) 0.25817(15) 0.34947(14) 0.0331(7) Uani 1 1 d U . .
H13 H -0.3120 0.2234 0.3211 0.040 Uiso 1 1 calc R . .
H14 H -0.3139 0.2970 0.3290 0.040 Uiso 1 1 calc R . .
C10D C -0.0878(2) 0.19708(11) 0.38755(11) 0.0158(4) Uani 1 1 d U . .
S1S S 0.38012(9) 0.02544(7) 0.95786(4) 0.0283(3) Uani 0.878(5) 1 d PU D 3
Cl1Z Cl 0.1342(2) -0.21647(8) 1.01952(7) 0.0549(5) Uani 0.60 1 d PU E 5
Cl2Z Cl 0.32150(18) -0.13149(7) 0.96558(9) 0.0596(5) Uani 0.60 1 d PU E 5
C1S C 0.5000 0.0000 1.0000 0.0328(9) Uani 1 2 d SU . .
C4Z C 0.2076(7) -0.3145(4) 0.8724(4) 0.0411(12) Uani 0.60 1 d PU E 5
H15 H 0.1904 -0.3553 0.8568 0.049 Uiso 0.60 1 calc PR E 5
C6Z C 0.3241(6) -0.2166(3) 0.8710(4) 0.0433(11) Uani 0.60 1 d PU E 5
H16 H 0.3799 -0.1906 0.8540 0.052 Uiso 0.60 1 calc PR E 5
C5Z C 0.2869(6) -0.2706(3) 0.8422(4) 0.0405(11) Uani 0.60 1 d PU E 5
H17 H 0.3106 -0.2809 0.8026 0.049 Uiso 0.60 1 calc PR E 5
C1Z C 0.2782(5) -0.1988(3) 0.9281(3) 0.0392(9) Uani 0.60 1 d PU E 5
C2Z C 0.1984(6) -0.2369(3) 0.9513(3) 0.0397(10) Uani 0.60 1 d PU E 5
C3Z C 0.1634(6) -0.2927(3) 0.9223(3) 0.0403(10) Uani 0.60 1 d PU E 5
H18 H 0.1044 -0.3169 0.9390 0.048 Uiso 0.60 1 calc PR E 5
C15A C 0.2729(6) 0.1510(3) 0.1307(3) 0.0260(10) Uani 0.575(2) 1 d PU F 1
C11A C 0.2783(7) 0.0944(3) 0.0947(3) 0.0241(10) Uani 0.575(2) 1 d PU F 1
C7A C -0.0352(6) 0.1452(3) 0.1596(3) 0.0226(10) Uani 0.575(2) 1 d PU F 1
C69A C 0.2141(6) -0.0130(3) 0.4601(3) 0.0229(10) Uani 0.575(2) 1 d PU F 1
C72A C -0.0800(5) -0.0803(3) 0.3220(3) 0.0254(9) Uani 0.575(2) 1 d PU F 1
C49A C -0.0940(6) -0.0269(3) 0.3601(3) 0.0227(9) Uani 0.575(2) 1 d PU F 1
C22A C 0.4916(6) -0.0880(3) 0.2741(5) 0.0212(11) Uani 0.575(2) 1 d PU F 1
C77A C 0.3855(7) -0.0037(5) 0.1265(4) 0.0211(10) Uani 0.575(2) 1 d PU F 1
C1A C -0.1201(11) 0.1391(5) 0.3468(5) 0.0149(11) Uani 0.575(2) 1 d PDU F 1
C62A C 0.2114(6) 0.1970(3) 0.3164(3) 0.0161(10) Uani 0.575(2) 1 d PU F 1
C25A C 0.4719(13) -0.0314(5) 0.1781(5) 0.0198(10) Uani 0.575(2) 1 d PU F 1
C2A C 0.0445(12) 0.1884(6) 0.3849(7) 0.0146(11) Uani 0.575(2) 1 d PDU F 1
C79A C 0.2725(7) -0.0371(4) 0.1004(5) 0.0220(11) Uani 0.575(2) 1 d PU F 1
C5A C -0.1091(6) 0.1436(3) 0.2796(4) 0.0159(10) Uani 0.575(2) 1 d PU F 1
C42A C 0.1249(9) 0.1490(3) 0.4277(5) 0.0148(10) Uani 0.575(2) 1 d PU F 1
C64A C 0.3652(6) 0.1766(3) 0.2429(3) 0.0214(10) Uani 0.575(2) 1 d PU F 1
C21A C 0.4549(12) -0.0924(6) 0.2051(9) 0.0207(10) Uani 0.575(2) 1 d PU F 1
C26A C 0.3427(10) -0.1254(6) 0.1801(4) 0.0211(10) Uani 0.575(2) 1 d PU F 1
C75A C 0.3104(6) -0.1506(3) 0.2940(3) 0.0214(10) Uani 0.575(2) 1 d PU F 1
C47A C -0.1117(7) 0.0783(4) 0.3735(3) 0.0173(10) Uani 0.575(2) 1 d PU F 1
C30A C 0.2541(10) -0.0964(3) 0.1295(4) 0.0219(11) Uani 0.575(2) 1 d PU F 1
C44A C 0.3043(6) 0.0901(3) 0.4505(3) 0.0204(10) Uani 0.575(2) 1 d PU F 1
C34A C 0.4936(5) -0.0317(3) 0.3950(3) 0.0249(10) Uani 0.575(2) 1 d PU F 1
C3A C 0.0834(7) 0.2000(4) 0.3231(3) 0.0146(9) Uani 0.575(2) 1 d PU F 1
C46A C -0.0176(6) 0.0553(4) 0.4265(3) 0.0182(10) Uani 0.575(2) 1 d PU F 1
C13A C 0.4505(6) 0.0995(3) 0.1762(3) 0.0220(10) Uani 0.575(2) 1 d PU F 1
C51A C 0.4151(6) 0.1517(3) 0.3590(3) 0.0214(10) Uani 0.575(2) 1 d PU F 1
C9A C 0.1589(7) 0.1737(3) 0.1388(3) 0.0237(10) Uani 0.575(2) 1 d PU F 1
C23A C 0.5426(7) -0.0278(3) 0.2881(4) 0.0214(11) Uani 0.575(2) 1 d PU F 1
C24A C 0.5308(8) 0.0066(3) 0.2304(3) 0.0198(10) Uani 0.575(2) 1 d PU F 1
C14A C 0.3760(6) 0.1533(3) 0.1811(3) 0.0213(10) Uani 0.575(2) 1 d PU F 1
C73A C 0.4225(5) -0.1177(3) 0.3192(3) 0.0218(10) Uani 0.575(2) 1 d PU F 1
C78A C 0.5200(6) 0.0728(3) 0.2299(3) 0.0189(10) Uani 0.575(2) 1 d PU F 1
C57A C -0.1330(5) -0.0170(3) 0.1636(3) 0.0279(10) Uani 0.575(2) 1 d PU F 1
C61A C 0.2985(7) 0.1735(3) 0.3693(3) 0.0179(10) Uani 0.575(2) 1 d PU F 1
C12A C 0.3866(6) 0.0617(4) 0.1237(3) 0.0231(10) Uani 0.575(2) 1 d PU F 1
C50A C -0.0095(5) -0.0109(3) 0.4162(3) 0.0198(9) Uani 0.575(2) 1 d PU F 1
C70A C 0.4150(6) 0.0649(3) 0.4345(3) 0.0233(10) Uani 0.575(2) 1 d PU F 1
C55A C 0.4719(6) 0.0988(3) 0.3914(3) 0.0226(10) Uani 0.575(2) 1 d PU F 1
C38A C 0.0199(6) -0.1193(2) 0.3457(4) 0.0257(9) Uani 0.575(2) 1 d PU F 1
C66A C -0.1415(6) 0.0928(3) 0.2358(3) 0.0191(10) Uani 0.575(2) 1 d PU F 1
C52A C 0.4463(6) 0.1538(3) 0.2960(3) 0.0198(10) Uani 0.575(2) 1 d PU F 1
C29A C 0.1321(7) -0.1118(3) 0.1399(3) 0.0238(10) Uani 0.575(2) 1 d PU F 1
C58A C -0.0691(5) -0.0729(3) 0.1553(4) 0.0265(10) Uani 0.575(2) 1 d PU F 1
C6A C 0.0208(5) 0.1867(3) 0.2083(3) 0.0212(10) Uani 0.575(2) 1 d PU F 1
C54A C 0.5392(5) 0.0673(3) 0.3485(3) 0.0216(10) Uani 0.575(2) 1 d PU F 1
C48A C -0.1469(6) 0.0279(3) 0.3302(3) 0.0189(9) Uani 0.575(2) 1 d PU F 1
C59A C -0.0597(5) -0.1089(3) 0.2122(3) 0.0277(10) Uani 0.575(2) 1 d PU F 1
C43A C 0.2524(7) 0.1454(3) 0.4206(3) 0.0172(10) Uani 0.575(2) 1 d PU F 1
C19A C -0.0220(6) 0.0362(3) 0.0907(3) 0.0283(10) Uani 0.575(2) 1 d PU F 1
C80A C 0.0276(6) -0.0731(3) 0.1179(3) 0.0269(10) Uani 0.575(2) 1 d PU F 1
C4A C -0.0129(6) 0.1864(3) 0.2681(4) 0.0167(10) Uani 0.575(2) 1 d PU F 1
C32A C 0.3310(6) -0.0386(3) 0.4504(3) 0.0235(10) Uani 0.575(2) 1 d PU F 1
C63A C 0.2432(6) 0.1995(3) 0.2522(3) 0.0186(10) Uani 0.575(2) 1 d PU F 1
C74A C 0.5434(6) 0.0027(3) 0.3492(3) 0.0239(10) Uani 0.575(2) 1 d PU F 1
C16A C 0.1716(6) 0.0631(3) 0.0704(3) 0.0268(10) Uani 0.575(2) 1 d PU F 1
C20A C 0.0551(7) 0.0867(4) 0.0810(3) 0.0264(11) Uani 0.575(2) 1 d PU F 1
C67A C -0.1069(6) 0.0952(3) 0.1727(3) 0.0243(10) Uani 0.575(2) 1 d PU F 1
C53A C 0.5249(6) 0.1017(3) 0.2906(3) 0.0224(10) Uani 0.575(2) 1 d PU F 1
C41A C 0.0943(6) 0.0882(3) 0.4519(4) 0.0169(10) Uani 0.575(2) 1 d PU F 1
C71A C 0.1027(7) -0.0459(3) 0.4351(3) 0.0211(9) Uani 0.575(2) 1 d PU F 1
C35A C 0.4340(6) -0.0896(3) 0.3817(3) 0.0245(10) Uani 0.575(2) 1 d PU F 1
C18A C 0.0455(6) -0.0204(4) 0.0836(3) 0.0272(11) Uani 0.575(2) 1 d PU F 1
C31A C 0.3346(6) -0.0945(3) 0.4165(3) 0.0245(9) Uani 0.575(2) 1 d PU F 1
C10A C 0.1458(6) 0.1993(3) 0.2002(3) 0.0220(10) Uani 0.575(2) 1 d PU F 1
C45A C 0.2089(6) 0.0529(3) 0.4653(3) 0.0200(10) Uani 0.575(2) 1 d PU F 1
C60A C -0.1226(5) -0.0760(3) 0.2558(4) 0.0263(9) Uani 0.575(2) 1 d PU F 1
C39A C 0.0849(7) -0.1527(2) 0.3020(3) 0.0269(9) Uani 0.575(2) 1 d PU F 1
C27A C 0.2722(6) -0.1524(3) 0.2247(3) 0.0216(10) Uani 0.575(2) 1 d PU F 1
C65A C -0.1714(5) 0.0344(3) 0.2625(3) 0.0213(10) Uani 0.575(2) 1 d PU F 1
C28A C 0.1421(6) -0.1462(3) 0.1973(3) 0.0244(10) Uani 0.575(2) 1 d PU F 1
C76A C 0.0458(6) -0.1447(2) 0.2359(4) 0.0268(10) Uani 0.575(2) 1 d PU F 1
C17A C 0.1669(6) -0.0024(3) 0.0734(3) 0.0264(11) Uani 0.575(2) 1 d PU F 1
C56A C -0.1656(5) -0.0196(3) 0.2252(3) 0.0263(9) Uani 0.575(2) 1 d PU F 1
C36A C 0.2277(7) -0.1262(3) 0.3923(3) 0.0221(10) Uani 0.575(2) 1 d PU F 1
C68A C -0.1033(6) 0.0389(4) 0.1356(3) 0.0255(11) Uani 0.575(2) 1 d PU F 1
C37A C 0.1097(6) -0.1029(2) 0.4011(3) 0.0260(9) Uani 0.575(2) 1 d PU F 1
C8A C 0.0487(6) 0.1415(3) 0.1137(3) 0.0276(10) Uani 0.575(2) 1 d PU F 1
C40A C 0.2140(6) -0.1552(2) 0.3308(3) 0.0250(9) Uani 0.575(2) 1 d PU F 1
S1Q S 0.3344(3) -0.23378(13) 0.82712(14) 0.0360(6) Uani 0.30 1 d PU G 3
S2Q S 0.2357(3) -0.33996(15) 0.90275(14) 0.0362(6) Uani 0.30 1 d PU G 3
S1P S 0.2276(5) -0.1828(2) 0.9987(2) 0.0712(12) Uani 0.30 1 d PDU H 3
S2P S 0.0174(5) -0.2757(2) 0.9744(2) 0.0715(12) Uani 0.30 1 d PDU H 3
C1P C 0.1195(10) -0.2290(5) 0.9941(7) 0.0457(16) Uani 0.30 1 d PDU H 3
C1Q C 0.2808(13) -0.2878(6) 0.8643(6) 0.0345(14) Uani 0.30 1 d PU G 3
C36B C 0.1784(9) -0.1347(3) 0.3726(4) 0.0262(11) Uani 0.425(2) 1 d PU F 2
C90 C 0.0195(8) -0.1341(4) 0.2092(4) 0.0248(11) Uani 0.425(2) 1 d PU F 2
C40B C 0.0610(9) -0.1078(4) 0.3782(5) 0.0256(11) Uani 0.425(2) 1 d PU F 2
C38B C 0.0459(8) -0.1480(3) 0.2759(5) 0.0265(11) Uani 0.425(2) 1 d PU F 2
C8B C 0.2074(8) 0.1835(4) 0.1531(4) 0.0232(11) Uani 0.425(2) 1 d PU F 2
C56B C -0.1252(7) 0.0071(5) 0.1449(4) 0.0238(12) Uani 0.425(2) 1 d PU F 2
C93 C -0.1107(7) -0.0720(4) 0.2942(5) 0.0251(11) Uani 0.425(2) 1 d PU F 2
C58B C -0.0770(7) -0.0927(4) 0.1853(5) 0.0257(11) Uani 0.425(2) 1 d PU F 2
C14B C 0.4129(8) 0.1517(4) 0.2023(4) 0.0225(11) Uani 0.425(2) 1 d PU F 2
C105 C 0.0560(8) -0.0533(4) 0.4169(4) 0.0241(11) Uani 0.425(2) 1 d PU F 2
C39B C -0.0215(8) -0.1163(4) 0.3184(4) 0.0274(11) Uani 0.425(2) 1 d PU F 2
C31B C 0.2862(8) -0.0553(4) 0.4440(4) 0.0259(11) Uani 0.425(2) 1 d PU F 2
C60B C -0.1710(7) -0.0001(4) 0.2032(4) 0.0247(11) Uani 0.425(2) 1 d PU F 2
C51B C 0.4655(8) 0.1408(4) 0.3172(4) 0.0219(11) Uani 0.425(2) 1 d PU F 2
C37B C 0.1692(9) -0.1579(3) 0.3089(4) 0.0257(11) Uani 0.425(2) 1 d PU F 2
C46B C -0.1239(7) -0.0208(4) 0.3360(4) 0.0218(11) Uani 0.425(2) 1 d PU F 2
C57B C -0.0699(8) -0.0520(4) 0.1335(4) 0.0272(11) Uani 0.425(2) 1 d PU F 2
C59B C -0.1432(7) -0.0610(4) 0.2291(4) 0.0265(11) Uani 0.425(2) 1 d PU F 2
C53B C 0.5347(8) 0.0474(4) 0.3635(4) 0.0245(12) Uani 0.425(2) 1 d PU F 2
C35B C 0.2858(11) -0.1097(4) 0.4043(4) 0.0246(12) Uani 0.425(2) 1 d PU F 2
C34B C 0.3940(8) -0.1068(4) 0.3740(4) 0.0265(11) Uani 0.425(2) 1 d PU F 2
C19B C 0.0083(9) 0.0596(5) 0.0836(4) 0.0247(12) Uani 0.425(2) 1 d PU F 2
C55B C 0.4244(8) 0.1347(4) 0.3765(4) 0.0233(12) Uani 0.425(2) 1 d PU F 2
C125 C 0.3971(8) 0.1708(4) 0.2649(4) 0.0205(12) Uani 0.425(2) 1 d PU F 2
C84 C 0.0326(8) -0.0521(5) 0.1004(4) 0.0243(12) Uani 0.425(2) 1 d PU F 2
C10B C 0.0037(8) 0.1632(4) 0.1612(4) 0.0229(11) Uani 0.425(2) 1 d PU F 2
C85 C -0.0810(8) 0.0619(4) 0.1247(4) 0.0257(12) Uani 0.425(2) 1 d PU F 2
C95 C -0.0812(8) 0.1163(4) 0.1663(4) 0.0209(12) Uani 0.425(2) 1 d PU F 2
C32B C 0.3951(9) -0.0204(4) 0.4393(4) 0.0258(12) Uani 0.425(2) 1 d PU F 2
C129 C 0.5361(9) 0.0617(4) 0.2488(4) 0.0219(12) Uani 0.425(2) 1 d PU F 2
C20B C 0.0955(9) 0.1060(4) 0.0823(4) 0.0266(12) Uani 0.425(2) 1 d PU F 2
C16B C 0.2146(10) 0.0787(4) 0.0761(4) 0.0232(12) Uani 0.425(2) 1 d PU F 2
C18B C 0.0693(9) 0.0011(4) 0.0749(4) 0.0254(12) Uani 0.425(2) 1 d PU F 2
C33B C 0.4635(8) -0.0527(5) 0.3967(4) 0.0258(12) Uani 0.425(2) 1 d PU F 2
C15B C 0.3193(9) 0.1569(4) 0.1475(5) 0.0228(12) Uani 0.425(2) 1 d PU F 2
C126 C 0.2765(8) 0.1969(4) 0.2711(4) 0.0196(11) Uani 0.425(2) 1 d PU F 2
C117 C 0.3941(8) 0.0439(4) 0.4415(4) 0.0241(12) Uani 0.425(2) 1 d PU F 2
C50B C -0.0475(8) -0.0133(4) 0.3966(4) 0.0214(11) Uani 0.425(2) 1 d PU F 2
C102 C 0.2713(8) -0.1550(4) 0.2763(4) 0.0241(11) Uani 0.425(2) 1 d PU F 2
C9B C 0.0943(10) 0.1586(4) 0.1204(4) 0.0223(12) Uani 0.425(2) 1 d PU F 2
C21B C 0.5372(11) -0.0049(5) 0.2441(5) 0.0207(12) Uani 0.425(2) 1 d PU F 2
C11B C 0.3227(8) 0.1034(4) 0.1073(4) 0.0237(11) Uani 0.425(2) 1 d PU F 2
C47B C -0.1618(8) 0.0380(4) 0.3093(4) 0.0198(11) Uani 0.425(2) 1 d PU F 2
C7B C 0.1897(8) 0.2045(4) 0.2163(4) 0.0199(11) Uani 0.425(2) 1 d PU F 2
C114 C 0.5291(8) -0.0174(4) 0.3577(5) 0.0248(12) Uani 0.425(2) 1 d PU F 2
C140 C 0.3853(9) -0.1298(4) 0.3104(4) 0.0235(12) Uani 0.425(2) 1 d PU F 2
C26B C 0.1217(8) -0.1362(4) 0.1747(4) 0.0238(11) Uani 0.425(2) 1 d PU F 2
C54B C 0.4651(8) 0.0784(4) 0.4057(4) 0.0237(12) Uani 0.425(2) 1 d PU F 2
C25B C 0.5315(10) -0.0437(4) 0.2959(5) 0.0231(12) Uani 0.425(2) 1 d PU F 2
C12B C 0.4210(8) 0.0652(5) 0.1376(4) 0.0226(11) Uani 0.425(2) 1 d PU F 2
C41B C 0.2818(9) 0.0714(4) 0.4545(4) 0.0213(12) Uani 0.425(2) 1 d PU F 2
C52B C 0.5355(8) 0.0869(4) 0.3104(5) 0.0232(12) Uani 0.425(2) 1 d PU F 2
C17B C 0.1977(8) 0.0140(4) 0.0720(4) 0.0242(12) Uani 0.425(2) 1 d PU F 2
C22B C 0.4789(18) -0.0370(8) 0.1871(6) 0.0202(11) Uani 0.425(2) 1 d PU F 2
C138 C 0.2969(10) -0.0264(5) 0.1008(6) 0.0220(12) Uani 0.425(2) 1 d PU F 2
C45B C 0.2453(10) 0.1300(4) 0.4303(5) 0.0184(12) Uani 0.425(2) 1 d PU F 2
C13B C 0.4815(8) 0.0945(4) 0.1960(5) 0.0217(12) Uani 0.425(2) 1 d PU F 2
C23B C 0.4425(17) -0.0983(8) 0.2043(12) 0.0211(11) Uani 0.425(2) 1 d PU F 2
C28B C 0.2580(14) -0.0852(5) 0.1207(6) 0.0224(11) Uani 0.425(2) 1 d PU F 2
C27B C 0.1281(9) -0.0965(4) 0.1228(4) 0.0235(12) Uani 0.425(2) 1 d PU F 2
C44B C 0.1146(12) 0.1370(5) 0.4313(7) 0.0159(11) Uani 0.425(2) 1 d PU F 2
C4B C 0.0183(8) 0.1944(5) 0.2746(5) 0.0167(11) Uani 0.425(2) 1 d PU F 2
C43B C 0.0647(9) 0.0780(5) 0.4464(5) 0.0173(11) Uani 0.425(2) 1 d PU F 2
C42B C 0.1746(8) 0.0380(4) 0.4619(4) 0.0205(11) Uani 0.425(2) 1 d PU F 2
C6B C 0.0614(8) 0.1979(4) 0.2169(4) 0.0201(11) Uani 0.425(2) 1 d PU F 2
C49B C -0.0483(8) 0.0523(5) 0.4130(4) 0.0181(11) Uani 0.425(2) 1 d PU F 2
C148 C 0.4103(10) -0.0004(7) 0.1348(6) 0.0207(11) Uani 0.425(2) 1 d PU F 2
C29B C 0.3286(14) -0.1227(8) 0.1699(6) 0.0215(11) Uani 0.425(2) 1 d PU F 2
C48B C -0.1269(10) 0.0836(6) 0.3586(4) 0.0168(11) Uani 0.425(2) 1 d PU F 2
C155 C 0.1695(10) -0.0274(4) 0.4503(4) 0.0229(12) Uani 0.425(2) 1 d PU F 2
C24B C 0.4681(10) -0.0999(5) 0.2739(7) 0.0227(12) Uani 0.425(2) 1 d PU F 2
C30B C 0.2424(9) -0.1507(4) 0.2064(4) 0.0223(11) Uani 0.425(2) 1 d PU F 2
C158 C 0.2359(8) 0.1912(4) 0.3338(4) 0.0171(11) Uani 0.425(2) 1 d PU F 2
C157 C 0.3083(9) 0.1604(4) 0.3855(4) 0.0195(12) Uani 0.425(2) 1 d PU F 2
C159 C -0.1716(8) 0.0519(4) 0.2441(4) 0.0216(11) Uani 0.425(2) 1 d PU F 2
C160 C -0.1259(8) 0.1107(4) 0.2258(4) 0.0190(12) Uani 0.425(2) 1 d PU F 2
C5B C -0.0883(9) 0.1558(4) 0.2760(6) 0.0163(11) Uani 0.425(2) 1 d PU F 2
C3B C 0.1052(10) 0.1998(6) 0.3351(5) 0.0160(11) Uani 0.425(2) 1 d PU F 2
C1B C -0.1168(16) 0.1464(7) 0.3397(7) 0.0160(12) Uani 0.425(2) 1 d PDU F 2
C2B C 0.0520(16) 0.1837(8) 0.3905(9) 0.0141(12) Uani 0.425(2) 1 d PDU F 2
C33A C 0.4278(5) 0.0007(3) 0.4382(3) 0.0250(10) Uani 0.575(2) 1 d PU F 1
S3 S 0.3723(8) -0.0122(9) 0.9577(4) 0.054(3) Uani 0.122(5) 1 d PU D 4
C5Y C 0.351(2) -0.1549(11) 0.9249(13) 0.0385(19) Uani 0.10 1 d PDU I 4
H19 H 0.4099 -0.1243 0.9187 0.046 Uiso 0.10 1 calc PR I 4
C4Y C 0.289(3) -0.1511(13) 0.9759(14) 0.0382(19) Uani 0.10 1 d PDU I 4
H20 H 0.3061 -0.1179 1.0053 0.046 Uiso 0.10 1 calc PR I 4
C1Y C 0.240(3) -0.2480(12) 0.8917(13) 0.0393(12) Uani 0.10 1 d PDU I 4
Cl3 Cl 0.0647(10) -0.2901(5) 0.9549(5) 0.0452(17) Uani 0.10 1 d PU I 4
Cl4 Cl 0.1986(9) -0.3086(5) 0.8418(5) 0.0404(18) Uani 0.10 1 d PU I 4
C3Y C 0.203(3) -0.1948(15) 0.9847(15) 0.0431(15) Uani 0.10 1 d PDU I 4
H21 H 0.1603 -0.1915 1.0197 0.052 Uiso 0.10 1 calc PR I 4
C6Y C 0.326(3) -0.2039(12) 0.8829(13) 0.0387(17) Uani 0.10 1 d PDU I 4
H22 H 0.3690 -0.2073 0.8479 0.046 Uiso 0.10 1 calc PR I 4
C2Y C 0.178(3) -0.2437(14) 0.9425(14) 0.0411(14) Uani 0.10 1 d PDU I 4

loop_
_atom_site_aniso_label
_atom_site_aniso_U_11
_atom_site_aniso_U_22
_atom_site_aniso_U_33
_atom_site_aniso_U_23
_atom_site_aniso_U_13
_atom_site_aniso_U_12
Sc1 0.0155(2) 0.0144(2) 0.0162(2) -0.00134(17) 0.00468(17) 0.00191(17)
Sc2 0.0214(2) 0.0144(2) 0.0226(2) -0.00192(18) 0.00961(19) 0.00371(18)
C1C 0.0304(10) 0.0266(9) 0.0326(10) -0.0017(8) 0.0045(8) 0.0043(8)
C2C 0.0301(10) 0.0301(10) 0.0318(9) -0.0043(8) 0.0086(8) 0.0045(8)
C1D 0.0311(14) 0.0207(12) 0.0246(12) -0.0033(10) 0.0124(11) 0.0097(10)
C2D 0.0319(13) 0.0161(11) 0.0242(12) -0.0046(9) 0.0131(10) -0.0002(10)
C4D 0.0206(11) 0.0155(10) 0.0177(11) -0.0013(9) 0.0083(9) 0.0033(9)
C3D 0.0247(13) 0.0231(12) 0.0178(11) -0.0035(10) 0.0062(10) 0.0030(10)
C6D 0.0234(13) 0.0309(13) 0.0308(13) -0.0087(11) 0.0050(11) 0.0105(11)
C5D 0.0225(13) 0.0214(12) 0.0350(14) -0.0097(11) 0.0130(11) -0.0012(10)
C8D 0.0364(14) 0.0203(12) 0.0197(11) 0.0033(10) 0.0125(10) 0.0145(11)
C7D 0.0426(16) 0.0156(11) 0.0314(14) 0.0020(10) 0.0213(12) 0.0040(11)
C9D 0.0360(15) 0.0372(15) 0.0241(13) -0.0044(12) 0.0000(11) 0.0249(13)
C10D 0.0183(10) 0.0145(10) 0.0152(10) 0.0000(8) 0.0043(8) 0.0038(8)
S1S 0.0263(5) 0.0400(8) 0.0193(4) 0.0016(4) 0.0060(3) 0.0067(4)
Cl1Z 0.1006(14) 0.0413(8) 0.0238(7) 0.0051(6) 0.0140(8) 0.0333(9)
Cl2Z 0.0567(10) 0.0339(8) 0.0712(11) -0.0138(7) -0.0352(9) 0.0106(7)
C1S 0.032(2) 0.047(2) 0.0217(18) -0.0056(18) 0.0093(16) -0.0065(19)
C4Z 0.034(2) 0.039(2) 0.048(3) -0.003(2) 0.001(2) 0.0042(19)
C6Z 0.0320(19) 0.038(2) 0.057(2) 0.0121(19) -0.0003(19) 0.0079(18)
C5Z 0.031(2) 0.039(2) 0.051(2) -0.005(2) 0.004(2) 0.018(2)
C1Z 0.0371(19) 0.0311(18) 0.0447(19) 0.0039(17) -0.0058(17) 0.0079(16)
C2Z 0.044(2) 0.0338(19) 0.039(2) 0.0035(17) 0.0010(18) 0.0087(17)
C3Z 0.039(2) 0.035(2) 0.045(2) 0.0047(18) 0.0022(18) -0.0006(18)
C15A 0.035(2) 0.0245(17) 0.022(2) 0.0097(16) 0.0138(17) 0.0066(19)
C11A 0.032(2) 0.027(2) 0.016(2) 0.0047(17) 0.0124(19) 0.006(2)
C7A 0.024(2) 0.027(2) 0.0148(16) 0.0035(19) -0.0004(18) 0.0134(18)
C69A 0.027(2) 0.028(2) 0.0148(17) 0.0090(15) 0.0075(16) 0.0078(17)
C72A 0.0211(19) 0.0206(17) 0.038(2) -0.0026(18) 0.0159(17) -0.0099(15)
C49A 0.020(2) 0.0202(16) 0.031(2) 0.0008(18) 0.0134(17) -0.0055(16)
C22A 0.016(2) 0.021(2) 0.0277(16) 0.0025(18) 0.0071(17) 0.0078(16)
C77A 0.023(2) 0.0252(17) 0.0183(19) -0.0003(16) 0.0119(17) 0.0043(18)
C1A 0.0119(16) 0.018(2) 0.015(2) -0.0018(17) 0.0035(16) 0.0024(16)
C62A 0.021(2) 0.0092(16) 0.019(2) -0.0002(16) 0.0045(16) -0.0009(15)
C25A 0.0178(17) 0.0213(19) 0.023(2) -0.0031(17) 0.0116(18) 0.0019(16)
C2A 0.0184(18) 0.011(2) 0.014(2) -0.0022(17) 0.0011(15) 0.0004(16)
C79A 0.025(2) 0.026(2) 0.0161(15) -0.0087(18) 0.0062(18) 0.0020(17)
C5A 0.012(2) 0.018(2) 0.0175(16) 0.0021(17) 0.0017(16) 0.0050(16)
C42A 0.0184(18) 0.014(2) 0.0115(16) -0.0031(18) 0.0026(14) -0.0016(17)
C64A 0.025(2) 0.0133(16) 0.029(2) 0.0022(17) 0.0120(17) -0.0060(16)
C21A 0.018(2) 0.020(2) 0.0261(16) -0.0040(18) 0.0091(18) 0.0044(16)
C26A 0.024(2) 0.0165(16) 0.025(2) -0.0058(18) 0.0084(17) 0.0047(16)
C75A 0.025(2) 0.0114(16) 0.029(2) 0.0034(16) 0.0090(17) 0.0065(17)
C47A 0.0138(18) 0.0181(17) 0.022(2) -0.0024(18) 0.0073(17) -0.0002(15)
C30A 0.0257(17) 0.019(2) 0.023(2) -0.0104(17) 0.0078(17) 0.0013(18)
C44A 0.0200(19) 0.027(2) 0.0118(16) -0.0044(18) -0.0028(15) 0.0022(17)
C34A 0.0182(19) 0.029(2) 0.0243(17) 0.0038(19) -0.0058(16) 0.0103(17)
C3A 0.019(2) 0.0096(14) 0.016(2) 0.0011(17) 0.0064(16) 0.0014(16)
C46A 0.019(2) 0.0188(16) 0.019(2) 0.0036(17) 0.0103(16) 0.0030(18)
C13A 0.024(2) 0.0228(17) 0.023(2) 0.0044(18) 0.0160(17) -0.0037(17)
C51A 0.0157(16) 0.020(2) 0.027(2) -0.0078(16) 0.0000(17) -0.0041(17)
C9A 0.033(2) 0.022(2) 0.018(2) 0.0108(16) 0.0090(19) 0.010(2)
C23A 0.0116(17) 0.024(2) 0.029(2) -0.0005(19) 0.0036(15) 0.0061(18)
C24A 0.0134(16) 0.025(2) 0.024(2) 0.0013(17) 0.0098(17) 0.0001(17)
C14A 0.027(2) 0.0176(16) 0.023(2) 0.0041(19) 0.0148(18) -0.0015(18)
C73A 0.020(2) 0.0173(19) 0.0279(18) 0.0050(16) 0.0041(17) 0.0098(16)
C78A 0.0154(19) 0.022(2) 0.023(2) -0.0008(18) 0.0120(19) -0.0039(17)
C57A 0.0151(16) 0.033(2) 0.031(2) -0.0170(17) -0.0074(16) -0.0008(17)
C61A 0.0184(17) 0.015(2) 0.020(2) -0.0087(16) 0.0025(18) -0.0050(16)
C12A 0.028(2) 0.0262(17) 0.018(2) 0.0018(17) 0.0137(17) 0.0019(19)
C50A 0.023(2) 0.0196(16) 0.021(2) 0.0049(17) 0.0147(16) 0.0001(17)
C70A 0.0185(19) 0.031(2) 0.0169(17) -0.0043(18) -0.0072(15) 0.0030(18)
C55A 0.0138(16) 0.027(2) 0.024(2) -0.0069(17) -0.0052(16) -0.0021(18)
C38A 0.028(2) 0.0150(15) 0.038(2) 0.0037(18) 0.0142(18) -0.0069(16)
C66A 0.0119(17) 0.025(2) 0.0187(18) -0.0028(17) -0.0012(15) 0.0085(17)
C52A 0.017(2) 0.018(2) 0.026(2) -0.0031(18) 0.0085(18) -0.0065(16)
C29A 0.0256(17) 0.019(2) 0.026(2) -0.0137(17) 0.0024(18) -0.0001(18)
C58A 0.0198(17) 0.027(2) 0.030(2) -0.0177(18) -0.0034(19) -0.0045(18)
C6A 0.025(2) 0.0195(19) 0.0191(17) 0.0078(16) 0.0041(18) 0.0119(17)
C54A 0.0100(15) 0.026(2) 0.027(2) -0.0054(17) -0.0025(17) -0.0010(17)
C48A 0.0126(17) 0.0206(18) 0.025(2) -0.0017(17) 0.0092(17) -0.0030(15)
C59A 0.0210(17) 0.0222(19) 0.039(2) -0.0156(17) 0.0029(18) -0.0096(16)
C43A 0.0186(16) 0.017(2) 0.0138(19) -0.0054(17) -0.0020(15) -0.0014(18)
C19A 0.028(2) 0.037(2) 0.0155(17) -0.0062(18) -0.0071(16) 0.0103(18)
C80A 0.0252(17) 0.028(2) 0.025(2) -0.0174(17) -0.0034(17) -0.0006(18)
C4A 0.019(2) 0.0154(19) 0.0157(17) 0.0020(15) 0.0032(18) 0.0095(17)
C32A 0.026(2) 0.028(2) 0.0152(16) 0.0090(16) 0.0004(18) 0.0108(18)
C63A 0.024(2) 0.0109(15) 0.023(2) 0.0030(18) 0.0099(18) 0.0006(18)
C74A 0.0129(17) 0.030(2) 0.0271(19) -0.0020(19) -0.0014(15) 0.0048(18)
C16A 0.034(2) 0.033(2) 0.0137(16) 0.0011(16) 0.0043(18) 0.0095(18)
C20A 0.031(2) 0.034(2) 0.0126(16) 0.0014(19) -0.0005(19) 0.0095(19)
C67A 0.0198(19) 0.031(2) 0.0184(17) -0.0015(18) -0.0058(15) 0.0106(17)
C53A 0.0144(17) 0.025(2) 0.029(2) -0.0042(17) 0.0071(17) -0.0054(16)
C41A 0.020(2) 0.021(2) 0.0111(16) 0.0002(15) 0.0044(17) 0.0019(17)
C71A 0.026(2) 0.0192(18) 0.021(2) 0.0106(16) 0.0128(17) 0.0068(19)
C35A 0.022(2) 0.025(2) 0.0247(18) 0.0080(18) 0.0006(17) 0.0115(17)
C18A 0.028(2) 0.033(2) 0.0173(19) -0.013(2) -0.0028(17) 0.004(2)
C31A 0.029(2) 0.0241(19) 0.0204(17) 0.0122(15) 0.0041(17) 0.0120(17)
C10A 0.030(2) 0.0151(16) 0.022(2) 0.0094(15) 0.0077(17) 0.0092(18)
C45A 0.024(2) 0.025(2) 0.0114(15) 0.0024(16) 0.0020(17) 0.0036(17)
C60A 0.0170(17) 0.0244(18) 0.038(2) -0.0103(19) 0.0055(18) -0.0109(15)
C39A 0.032(2) 0.0119(15) 0.039(2) -0.0007(17) 0.0116(18) -0.0060(17)
C27A 0.024(2) 0.0110(15) 0.031(2) -0.0054(18) 0.0073(17) 0.0025(16)
C65A 0.0093(15) 0.025(2) 0.029(2) -0.0063(17) 0.0014(17) -0.0007(16)
C28A 0.0272(19) 0.0137(17) 0.033(2) -0.0118(17) 0.0069(18) -0.0037(15)
C76A 0.0295(19) 0.0134(17) 0.038(2) -0.0118(18) 0.0066(19) -0.0076(15)
C17A 0.032(2) 0.032(2) 0.0147(15) -0.0070(18) 0.0029(18) 0.0040(18)
C56A 0.0122(15) 0.030(2) 0.035(2) -0.0104(18) 0.0011(17) -0.0041(17)
C36A 0.029(2) 0.0145(18) 0.026(2) 0.0110(16) 0.0111(18) 0.0064(18)
C68A 0.0197(19) 0.033(2) 0.0198(19) -0.008(2) -0.0065(16) 0.006(2)
C37A 0.032(2) 0.0183(16) 0.031(2) 0.0118(16) 0.0152(17) 0.0025(17)
C8A 0.034(2) 0.031(2) 0.0163(16) 0.0089(16) 0.0011(18) 0.0152(18)
C40A 0.030(2) 0.0124(15) 0.035(2) 0.0056(16) 0.0114(17) 0.0043(16)
S1Q 0.0390(14) 0.0281(13) 0.0427(15) 0.0145(11) 0.0122(12) 0.0164(11)
S2Q 0.0350(14) 0.0434(15) 0.0310(13) 0.0042(12) 0.0085(11) -0.0126(12)
S1P 0.074(2) 0.076(3) 0.057(2) -0.0310(19) -0.0074(19) 0.028(2)
S2P 0.067(3) 0.075(3) 0.074(3) 0.034(2) 0.018(2) 0.018(2)
C1P 0.052(3) 0.041(3) 0.042(3) 0.002(3) 0.001(3) 0.020(3)
C1Q 0.028(2) 0.032(3) 0.043(3) 0.000(2) 0.005(2) 0.011(2)
C36B 0.035(2) 0.0152(19) 0.030(2) 0.0104(18) 0.012(2) 0.005(2)
C90 0.025(2) 0.0155(19) 0.035(2) -0.0123(19) 0.007(2) -0.0078(18)
C40B 0.032(2) 0.0164(19) 0.032(3) 0.008(2) 0.015(2) -0.001(2)
C38B 0.031(2) 0.0123(18) 0.037(2) -0.003(2) 0.010(2) -0.0069(18)
C8B 0.033(2) 0.0178(19) 0.022(2) 0.0089(18) 0.013(2) 0.005(2)
C56B 0.015(2) 0.031(3) 0.023(2) -0.012(2) -0.0043(19) 0.003(2)
C93 0.020(2) 0.0223(19) 0.036(2) -0.003(2) 0.012(2) -0.0105(17)
C58B 0.0195(19) 0.023(2) 0.034(2) -0.014(2) 0.002(2) -0.0085(18)
C14B 0.025(2) 0.0180(18) 0.028(2) 0.001(2) 0.0139(19) -0.0055(19)
C105 0.031(2) 0.0196(19) 0.025(2) 0.0092(18) 0.0148(19) 0.001(2)
C39B 0.030(2) 0.0167(18) 0.039(2) 0.000(2) 0.015(2) -0.0081(19)
C31B 0.032(2) 0.026(2) 0.0183(19) 0.0109(18) 0.003(2) 0.0123(19)
C60B 0.0116(17) 0.029(2) 0.031(2) -0.0121(19) -0.0019(19) -0.0008(19)
C51B 0.0146(19) 0.022(2) 0.029(2) -0.008(2) 0.003(2) -0.0061(18)
C37B 0.033(2) 0.0116(17) 0.035(2) 0.0037(19) 0.011(2) 0.002(2)
C46B 0.017(2) 0.0216(19) 0.031(2) -0.003(2) 0.0149(19) -0.0076(18)
C57B 0.0203(18) 0.030(2) 0.028(2) -0.0164(19) -0.0042(19) -0.002(2)
C59B 0.0166(19) 0.026(2) 0.037(2) -0.011(2) 0.0039(19) -0.0106(18)
C53B 0.0135(18) 0.029(2) 0.028(2) -0.006(2) -0.0050(18) 0.004(2)
C35B 0.030(3) 0.021(2) 0.023(2) 0.0091(19) 0.007(2) 0.010(2)
C34B 0.029(2) 0.023(2) 0.026(2) 0.0058(19) 0.000(2) 0.0141(19)
C19B 0.027(2) 0.032(3) 0.0128(19) -0.003(2) -0.001(2) 0.010(2)
C55B 0.0170(19) 0.024(2) 0.027(2) -0.010(2) -0.003(2) -0.003(2)
C125 0.020(2) 0.015(2) 0.028(3) -0.003(2) 0.009(2) -0.008(2)
C84 0.025(2) 0.027(3) 0.019(2) -0.014(2) -0.001(2) 0.001(2)
C10B 0.029(2) 0.023(2) 0.0168(18) 0.0075(19) 0.003(2) 0.0117(19)
C85 0.022(2) 0.032(2) 0.019(2) -0.005(2) -0.0067(18) 0.010(2)
C95 0.021(2) 0.025(3) 0.0146(19) -0.001(2) -0.0018(19) 0.012(2)
C32B 0.026(2) 0.029(2) 0.0186(18) 0.004(2) -0.006(2) 0.010(2)
C129 0.0131(19) 0.025(2) 0.030(2) -0.004(2) 0.009(2) -0.0031(18)
C20B 0.034(2) 0.031(2) 0.0142(18) 0.0037(19) 0.004(2) 0.009(2)
C16B 0.031(3) 0.027(2) 0.015(2) 0.003(2) 0.011(2) 0.006(2)
C18B 0.030(2) 0.032(2) 0.0127(19) -0.007(2) 0.0002(18) 0.006(2)
C33B 0.023(2) 0.028(2) 0.0230(18) 0.004(2) -0.0054(19) 0.014(2)
C15B 0.029(3) 0.0189(19) 0.025(2) 0.004(2) 0.014(2) -0.002(2)
C126 0.024(2) 0.0099(17) 0.026(2) 0.000(2) 0.0080(19) -0.0039(19)
C117 0.023(2) 0.030(2) 0.0153(18) -0.002(2) -0.0086(18) 0.008(2)
C50B 0.023(2) 0.0201(18) 0.025(2) 0.003(2) 0.0139(19) -0.001(2)
C102 0.030(2) 0.0108(18) 0.033(2) 0.0017(19) 0.008(2) 0.004(2)
C9B 0.030(3) 0.023(2) 0.016(2) 0.0073(19) 0.008(2) 0.010(2)
C21B 0.0127(18) 0.023(2) 0.028(2) -0.004(2) 0.008(2) 0.0036(19)
C11B 0.030(2) 0.025(2) 0.020(2) 0.0040(18) 0.014(2) 0.001(2)
C47B 0.0126(19) 0.023(2) 0.026(2) -0.004(2) 0.009(2) -0.0015(17)
C7B 0.026(3) 0.0116(18) 0.024(2) 0.005(2) 0.010(2) 0.002(2)
C114 0.016(2) 0.027(2) 0.028(2) 0.000(2) -0.0043(18) 0.011(2)
C140 0.025(3) 0.017(2) 0.028(2) 0.003(2) 0.005(2) 0.012(2)
C26B 0.026(2) 0.016(2) 0.030(2) -0.012(2) 0.007(2) -0.0029(18)
C54B 0.0152(19) 0.028(2) 0.024(2) -0.006(2) -0.0073(19) 0.003(2)
C25B 0.014(2) 0.026(2) 0.029(2) 0.000(2) 0.0015(18) 0.009(2)
C12B 0.024(2) 0.0245(19) 0.023(2) 0.0008(19) 0.0146(19) -0.002(2)
C41B 0.023(2) 0.026(2) 0.0126(18) -0.001(2) -0.0037(18) 0.005(2)
C52B 0.0121(19) 0.026(2) 0.030(3) -0.006(2) 0.001(2) -0.002(2)
C17B 0.030(2) 0.030(2) 0.0133(17) -0.004(2) 0.0075(19) 0.003(2)
C22B 0.0172(19) 0.023(2) 0.023(2) -0.0035(19) 0.0104(19) 0.0039(18)
C138 0.028(2) 0.025(2) 0.0160(18) -0.005(2) 0.010(2) 0.004(2)
C45B 0.0193(19) 0.021(2) 0.013(2) -0.005(2) -0.0014(18) 0.001(2)
C13B 0.020(2) 0.022(2) 0.026(3) -0.002(2) 0.013(2) -0.004(2)
C23B 0.020(2) 0.019(2) 0.0256(18) -0.0042(19) 0.009(2) 0.0058(18)
C28B 0.0258(18) 0.021(2) 0.021(2) -0.0104(19) 0.0059(18) 0.003(2)
C27B 0.0268(19) 0.020(2) 0.023(2) -0.0142(19) 0.004(2) 0.000(2)
C44B 0.0175(19) 0.017(2) 0.0131(18) -0.003(2) 0.0023(17) 0.0034(19)
C4B 0.021(2) 0.013(2) 0.017(2) 0.0030(18) 0.005(2) 0.007(2)
C43B 0.021(2) 0.018(2) 0.0140(19) 0.0010(18) 0.007(2) 0.005(2)
C42B 0.026(2) 0.025(2) 0.0118(18) 0.0041(19) 0.005(2) 0.0043(19)
C6B 0.027(2) 0.015(2) 0.020(2) 0.0046(17) 0.006(2) 0.009(2)
C49B 0.019(2) 0.0187(18) 0.020(2) 0.0003(19) 0.0108(19) 0.000(2)
C148 0.022(2) 0.0237(19) 0.020(2) -0.0035(19) 0.014(2) 0.000(2)
C29B 0.023(2) 0.0167(18) 0.026(2) -0.008(2) 0.0078(18) 0.0024(18)
C48B 0.013(2) 0.020(2) 0.020(2) -0.001(2) 0.0082(19) -0.0005(18)
C155 0.030(3) 0.023(2) 0.017(2) 0.0081(19) 0.009(2) 0.007(2)
C24B 0.019(2) 0.019(2) 0.0295(19) -0.002(2) 0.004(2) 0.0101(19)
C30B 0.027(2) 0.0121(18) 0.029(2) -0.007(2) 0.007(2) 0.0009(19)
C158 0.019(2) 0.0122(19) 0.021(2) -0.004(2) 0.0066(19) -0.0025(18)
C157 0.0172(19) 0.019(2) 0.021(2) -0.0077(19) -0.0018(19) -0.0017(19)
C159 0.0108(17) 0.028(2) 0.025(2) -0.008(2) 0.0019(19) 0.003(2)
C160 0.013(2) 0.023(2) 0.019(2) -0.0012(19) -0.0014(17) 0.0080(19)
C5B 0.014(2) 0.019(2) 0.0150(18) -0.0014(19) 0.0010(18) 0.0073(18)
C3B 0.020(2) 0.0103(17) 0.018(2) -0.001(2) 0.0019(19) 0.0004(19)
C1B 0.0126(18) 0.017(2) 0.018(2) -0.0006(19) 0.0020(19) 0.0029(18)
C2B 0.017(2) 0.012(2) 0.014(2) -0.0032(19) 0.0039(18) -0.0002(19)
C33A 0.022(2) 0.033(2) 0.0161(15) 0.0004(18) -0.0051(16) 0.0105(17)
S3 0.038(4) 0.086(7) 0.037(4) 0.000(4) 0.003(3) 0.000(4)
C5Y 0.034(3) 0.032(3) 0.043(3) 0.003(3) -0.009(3) 0.009(3)
C4Y 0.039(3) 0.031(3) 0.040(3) -0.002(3) -0.006(3) 0.011(3)
C1Y 0.035(2) 0.034(2) 0.046(2) 0.002(2) 0.000(2) 0.0086(19)
Cl3 0.043(4) 0.045(4) 0.050(4) 0.008(3) 0.014(3) 0.007(3)
Cl4 0.031(3) 0.037(3) 0.050(4) -0.003(4) 0.001(3) 0.011(3)
C3Y 0.048(3) 0.036(3) 0.042(3) 0.000(3) -0.002(3) 0.013(3)
C6Y 0.034(3) 0.033(3) 0.046(3) 0.005(3) -0.002(3) 0.009(3)
C2Y 0.042(2) 0.035(2) 0.043(2) 0.003(2) 0.001(2) 0.009(2)

loop_
_atom_type_symbol
_atom_type_description
_atom_type_scat_dispersion_real
_atom_type_scat_dispersion_imag
_atom_type_scat_source
C C 0.0033 0.0016 'International Tables Vol C Tables 4.2.6.8 and 6.1.1.4'
H H 0.0000 0.0000 'International Tables Vol C Tables 4.2.6.8 and 6.1.1.4'
S S 0.1246 0.1234 'International Tables Vol C Tables 4.2.6.8 and 6.1.1.4'
Cl Cl 0.1484 0.1585 'International Tables Vol C Tables 4.2.6.8 and 6.1.1.4'
Sc Sc 0.2519 0.3716 'International Tables Vol C Tables 4.2.6.8 and 6.1.1.4'

loop_
_geom_angle_atom_site_label_1
_geom_angle_atom_site_label_2
_geom_angle_atom_site_label_3
_geom_angle
_geom_angle_site_symmetry_1
_geom_angle_site_symmetry_3
C6D C1D C2D 109.4(2) . .
C6D C1D H1 109.8 . .
C2D C1D H1 109.8 . .
C6D C1D H2 109.8 . .
C2D C1D H2 109.8 . .
H1 C1D H2 108.2 . .
C3D C2D C7D 108.2(2) . .
C3D C2D C1D 109.8(2) . .
C7D C2D C1D 109.5(2) . .
C3D C2D H3 109.8 . .
C7D C2D H3 109.8 . .
C1D C2D H3 109.8 . .
C3D C4D C5D 109.4(2) . .
C3D C4D C10D 109.9(2) . .
C5D C4D C10D 109.2(2) . .
C3D C4D H4 109.4 . .
C5D C4D H4 109.4 . .
C10D C4D H4 109.4 . .
C2D C3D C4D 110.0(2) . .
C2D C3D H5 109.7 . .
C4D C3D H5 109.7 . .
C2D C3D H6 109.7 . .
C4D C3D H6 109.7 . .
H5 C3D H6 108.2 . .
C5D C6D C9D 108.5(2) . .
C5D C6D C1D 109.6(2) . .
C9D C6D C1D 110.1(3) . .
C5D C6D H7 109.5 . .
C9D C6D H7 109.5 . .
C1D C6D H7 109.5 . .
C6D C5D C4D 109.9(2) . .
C6D C5D H8 109.7 . .
C4D C5D H8 109.7 . .
C6D C5D H9 109.7 . .
C4D C5D H9 109.7 . .
H8 C5D H9 108.2 . .
C7D C8D C9D 110.2(2) . .
C7D C8D C10D 109.4(2) . .
C9D C8D C10D 108.5(2) . .
C7D C8D H10 109.5 . .
C9D C8D H10 109.5 . .
C10D C8D H10 109.5 . .
C8D C7D C2D 110.5(2) . .
C8D C7D H11 109.6 . .
C2D C7D H11 109.6 . .
C8D C7D H12 109.6 . .
C2D C7D H12 109.6 . .
H11 C7D H12 108.1 . .
C8D C9D C6D 110.0(2) . .
C8D C9D H13 109.7 . .
C6D C9D H13 109.7 . .
C8D C9D H14 109.7 . .
C6D C9D H14 109.7 . .
H13 C9D H14 108.2 . .
C2A C10D C1B 88.4(10) . .
C2A C10D C1A 90.2(6) . .
C1B C10D C1A 8.5(8) . .
C2A C10D C4D 117.6(6) . .
C1B C10D C4D 118.4(6) . .
C1A C10D C4D 110.4(4) . .
C2A C10D C8D 112.5(5) . .
C1B C10D C8D 110.6(6) . .
C1A C10D C8D 117.4(4) . .
C4D C10D C8D 108.18(19) . .
C2A C10D C2B 5.6(12) . .
C1B C10D C2B 88.8(8) . .
C1A C10D C2B 89.8(10) . .
C4D C10D C2B 112.6(7) . .
C8D C10D C2B 117.5(7) . .
S3 C1S S3 180.000(3) 3_657 .
S3 C1S S1S 149.3(6) 3_657 .
S3 C1S S1S 30.7(6) . .
S3 C1S S1S 30.7(6) 3_657 3_657
S3 C1S S1S 149.3(6) . 3_657
S1S C1S S1S 180.00(6) . 3_657
C3Z C4Z C5Z 115.8(6) . .
C3Z C4Z H15 122.1 . .
C5Z C4Z H15 122.1 . .
C5Z C6Z C1Z 119.3(7) . .
C5Z C6Z H16 120.3 . .
C1Z C6Z H16 120.3 . .
C6Z C5Z C4Z 120.3(7) . .
C6Z C5Z H17 119.8 . .
C4Z C5Z H17 119.8 . .
C2Z C1Z C6Z 119.0(6) . .
C2Z C1Z Cl2Z 119.9(5) . .
C6Z C1Z Cl2Z 121.0(5) . .
C1Z C2Z C3Z 121.1(6) . .
C1Z C2Z Cl1Z 121.3(5) . .
C3Z C2Z Cl1Z 117.6(5) . .
C4Z C3Z C2Z 123.8(7) . .
C4Z C3Z H18 118.1 . .
C2Z C3Z H18 118.1 . .
C9A C15A C14A 120.9(5) . .
C9A C15A C11A 119.2(7) . .
C14A C15A C11A 109.1(5) . .
C16A C11A C12A 120.5(6) . .
C16A C11A C15A 120.2(6) . .
C12A C11A C15A 107.6(6) . .
C67A C7A C6A 122.0(5) . .
C67A C7A C8A 122.5(6) . .
C6A C7A C8A 106.2(6) . .
C71A C69A C45A 118.7(5) . .
C71A C69A C32A 118.5(5) . .
C45A C69A C32A 116.2(6) . .
C38A C72A C60A 119.8(5) . .
C38A C72A C49A 116.0(6) . .
C60A C72A C49A 117.5(6) . .
C50A C49A C48A 109.1(5) . .
C50A C49A C72A 123.5(5) . .
C48A C49A C72A 119.8(6) . .
C23A C22A C21A 107.4(7) . .
C23A C22A C73A 119.4(7) . .
C21A C22A C73A 123.1(6) . .
C12A C77A C25A 115.9(7) . .
C12A C77A C79A 119.5(7) . .
C25A C77A C79A 118.9(10) . .
C47A C1A C5A 116.1(8) . .
C47A C1A C10D 122.6(7) . .
C5A C1A C10D 116.6(6) . .
C61A C62A C3A 117.7(5) . .
C61A C62A C63A 120.4(5) . .
C3A C62A C63A 119.2(5) . .
C24A C25A C77A 119.5(9) . .
C24A C25A C21A 106.5(9) . .
C77A C25A C21A 123.9(13) . .
C42A C2A C3A 115.1(11) . .
C42A C2A C10D 123.5(11) . .
C3A C2A C10D 117.1(7) . .
C17A C79A C30A 118.4(7) . .
C17A C79A C77A 118.1(7) . .
C30A C79A C77A 116.7(8) . .
C66A C5A C1A 121.7(6) . .
C66A C5A C4A 118.6(6) . .
C1A C5A C4A 113.3(7) . .
C2A C42A C43A 118.0(8) . .
C2A C42A C41A 127.0(8) . .
C43A C42A C41A 106.0(6) . .
C52A C64A C14A 118.1(5) . .
C52A C64A C63A 118.4(5) . .
C14A C64A C63A 117.8(6) . .
C26A C21A C22A 118.1(11) . .
C26A C21A C25A 117.6(15) . .
C22A C21A C25A 107.6(9) . .
C21A C26A C27A 118.6(9) . .
C21A C26A C30A 118.2(12) . .
C27A C26A C30A 107.0(8) . .
C40A C75A C73A 120.0(5) . .
C40A C75A C27A 116.3(6) . .
C73A C75A C27A 117.6(5) . .
C1A C47A C48A 117.0(6) . .
C1A C47A C46A 127.0(7) . .
C48A C47A C46A 107.7(6) . .
C29A C30A C79A 118.3(7) . .
C29A C30A C26A 107.8(7) . .
C79A C30A C26A 124.7(9) . .
C45A C44A C43A 109.2(5) . .
C45A C44A C70A 122.3(5) . .
C43A C44A C70A 120.4(6) . .
C74A C34A C35A 123.5(6) . .
C74A C34A C33A 118.7(5) . .
C35A C34A C33A 106.9(6) . .
C62A C3A C4A 119.5(6) . .
C62A C3A C2A 121.6(6) . .
C4A C3A C2A 113.4(7) . .
C41A C46A C50A 118.2(6) . .
C41A C46A C47A 123.7(6) . .
C50A C46A C47A 105.8(5) . .
C78A C13A C14A 121.1(6) . .
C78A C13A C12A 121.1(6) . .
C14A C13A C12A 108.0(5) . .
C61A C51A C55A 121.7(5) . .
C61A C51A C52A 120.2(5) . .
C55A C51A C52A 108.6(5) . .
C15A C9A C8A 120.6(6) . .
C15A C9A C10A 119.0(6) . .
C8A C9A C10A 108.2(5) . .
C24A C23A C22A 109.0(7) . .
C24A C23A C74A 121.2(6) . .
C22A C23A C74A 122.7(6) . .
C23A C24A C25A 109.1(6) . .
C23A C24A C78A 121.6(6) . .
C25A C24A C78A 122.6(6) . .
C15A C14A C64A 121.4(5) . .
C15A C14A C13A 107.8(5) . .
C64A C14A C13A 119.6(6) . .
C75A C73A C35A 118.6(5) . .
C75A C73A C22A 118.6(6) . .
C35A C73A C22A 116.3(6) . .
C13A C78A C53A 119.4(5) . .
C13A C78A C24A 117.1(5) . .
C53A C78A C24A 116.1(5) . .
C68A C57A C56A 122.6(5) . .
C68A C57A C58A 121.4(6) . .
C56A C57A C58A 106.9(6) . .
C51A C61A C43A 115.5(5) . .
C51A C61A C62A 119.5(5) . .
C43A C61A C62A 118.5(6) . .
C77A C12A C11A 120.2(6) . .
C77A C12A C13A 122.3(6) . .
C11A C12A C13A 107.5(6) . .
C49A C50A C71A 120.3(5) . .
C49A C50A C46A 108.6(5) . .
C71A C50A C46A 123.3(5) . .
C33A C70A C55A 120.4(6) . .
C33A C70A C44A 116.7(6) . .
C55A C70A C44A 116.8(5) . .
C70A C55A C51A 122.0(5) . .
C70A C55A C54A 120.0(6) . .
C51A C55A C54A 107.8(5) . .
C72A C38A C37A 121.4(5) . .
C72A C38A C39A 120.7(7) . .
C37A C38A C39A 107.6(5) . .
C5A C66A C65A 117.4(5) . .
C5A C66A C67A 119.3(6) . .
C65A C66A C67A 120.4(5) . .
C64A C52A C53A 121.3(5) . .
C64A C52A C51A 122.6(5) . .
C53A C52A C51A 107.1(5) . .
C28A C29A C80A 121.6(6) . .
C28A C29A C30A 108.9(6) . .
C80A C29A C30A 122.0(6) . .
C57A C58A C59A 108.9(6) . .
C57A C58A C80A 119.9(7) . .
C59A C58A C80A 121.2(6) . .
C4A C6A C7A 120.8(6) . .
C4A C6A C10A 121.8(5) . .
C7A C6A C10A 109.2(5) . .
C74A C54A C53A 122.2(5) . .
C74A C54A C55A 119.1(6) . .
C53A C54A C55A 107.9(5) . .
C65A C48A C49A 121.6(5) . .
C65A C48A C47A 123.6(5) . .
C49A C48A C47A 107.8(5) . .
C76A C59A C58A 122.3(6) . .
C76A C59A C60A 120.0(6) . .
C58A C59A C60A 107.6(6) . .
C61A C43A C44A 122.3(6) . .
C61A C43A C42A 123.0(6) . .
C44A C43A C42A 108.6(5) . .
C68A C19A C20A 121.9(6) . .
C68A C19A C18A 119.8(7) . .
C20A C19A C18A 107.9(6) . .
C18A C80A C29A 118.3(6) . .
C18A C80A C58A 118.4(6) . .
C29A C80A C58A 116.7(6) . .
C6A C4A C5A 118.5(6) . .
C6A C4A C3A 117.4(6) . .
C5A C4A C3A 115.9(7) . .
C31A C32A C33A 109.3(5) . .
C31A C32A C69A 120.5(6) . .
C33A C32A C69A 120.5(5) . .
C10A C63A C62A 117.4(5) . .
C10A C63A C64A 118.7(5) . .
C62A C63A C64A 118.9(5) . .
C54A C74A C34A 121.4(6) . .
C54A C74A C23A 116.6(5) . .
C34A C74A C23A 115.7(5) . .
C11A C16A C17A 120.7(5) . .
C11A C16A C20A 119.5(6) . .
C17A C16A C20A 108.0(6) . .
C8A C20A C19A 120.3(6) . .
C8A C20A C16A 120.7(7) . .
C19A C20A C16A 108.7(6) . .
C7A C67A C66A 117.5(5) . .
C7A C67A C68A 118.1(6) . .
C66A C67A C68A 120.2(6) . .
C54A C53A C78A 122.2(5) . .
C54A C53A C52A 108.6(5) . .
C78A C53A C52A 119.3(6) . .
C46A C41A C45A 117.7(6) . .
C46A C41A C42A 122.9(7) . .
C45A C41A C42A 107.1(6) . .
C69A C71A C37A 119.6(5) . .
C69A C71A C50A 118.1(5) . .
C37A C71A C50A 115.6(6) . .
C34A C35A C31A 109.3(6) . .
C34A C35A C73A 121.1(5) . .
C31A C35A C73A 119.6(6) . .
C80A C18A C17A 121.5(6) . .
C80A C18A C19A 121.2(6) . .
C17A C18A C19A 106.8(6) . .
C36A C31A C32A 121.2(5) . .
C36A C31A C35A 121.5(5) . .
C32A C31A C35A 107.1(6) . .
C63A C10A C6A 121.2(5) . .
C63A C10A C9A 122.0(6) . .
C6A C10A C9A 106.6(6) . .
C44A C45A C69A 121.0(5) . .
C44A C45A C41A 107.9(5) . .
C69A C45A C41A 123.6(5) . .
C72A C60A C56A 122.5(5) . .
C72A C60A C59A 120.0(6) . .
C56A C60A C59A 106.9(6) . .
C76A C39A C40A 122.2(5) . .
C76A C39A C38A 118.4(6) . .
C40A C39A C38A 107.7(6) . .
C28A C27A C26A 107.6(5) . .
C28A C27A C75A 119.3(5) . .
C26A C27A C75A 123.9(6) . .
C56A C65A C48A 117.6(5) . .
C56A C65A C66A 117.7(5) . .
C48A C65A C66A 117.9(5) . .
C29A C28A C76A 121.5(6) . .
C29A C28A C27A 108.4(5) . .
C76A C28A C27A 122.8(6) . .
C39A C76A C59A 120.8(6) . .
C39A C76A C28A 116.0(5) . .
C59A C76A C28A 116.5(6) . .
C79A C17A C16A 121.0(6) . .
C79A C17A C18A 120.6(6) . .
C16A C17A C18A 108.5(6) . .
C57A C56A C65A 121.7(6) . .
C57A C56A C60A 109.7(6) . .
C65A C56A C60A 119.7(6) . .
C31A C36A C40A 120.2(5) . .
C31A C36A C37A 120.3(5) . .
C40A C36A C37A 108.9(6) . .
C57A C68A C19A 117.9(6) . .
C57A C68A C67A 117.3(5) . .
C19A C68A C67A 118.6(7) . .
C36A C37A C71A 119.9(6) . .
C36A C37A C38A 108.0(5) . .
C71A C37A C38A 122.1(5) . .
C20A C8A C9A 119.7(6) . .
C20A C8A C7A 118.5(7) . .
C9A C8A C7A 108.6(5) . .
C75A C40A C36A 120.0(6) . .
C75A C40A C39A 122.3(6) . .
C36A C40A C39A 107.8(5) . .
S2P C1P S1P 167.3(12) . .
S2Q C1Q S1Q 176.9(10) . .
C35B C36B C37B 121.2(8) . .
C35B C36B C40B 120.4(8) . .
C37B C36B C40B 107.9(8) . .
C58B C90 C38B 119.8(8) . .
C58B C90 C26B 116.0(8) . .
C38B C90 C26B 117.3(8) . .
C39B C40B C36B 107.9(8) . .
C39B C40B C105 121.8(7) . .
C36B C40B C105 120.2(9) . .
C37B C38B C90 121.9(7) . .
C37B C38B C39B 108.1(8) . .
C90 C38B C39B 119.1(8) . .
C15B C8B C9B 120.9(7) . .
C15B C8B C7B 118.3(8) . .
C9B C8B C7B 108.7(7) . .
C85 C56B C60B 124.2(8) . .
C85 C56B C57B 121.7(8) . .
C60B C56B C57B 105.6(9) . .
C59B C93 C39B 121.5(8) . .
C59B C93 C46B 116.5(7) . .
C39B C93 C46B 116.1(9) . .
C90 C58B C57B 122.0(8) . .
C90 C58B C59B 120.0(9) . .
C57B C58B C59B 107.8(8) . .
C15B C14B C125 123.5(7) . .
C15B C14B C13B 107.6(7) . .
C125 C14B C13B 118.5(8) . .
C50B C105 C155 119.0(7) . .
C50B C105 C40B 115.5(8) . .
C155 C105 C40B 118.9(8) . .
C93 C39B C40B 121.7(7) . .
C93 C39B C38B 120.0(9) . .
C40B C39B C38B 107.7(8) . .
C32B C31B C155 123.4(7) . .
C32B C31B C35B 107.8(8) . .
C155 C31B C35B 118.9(9) . .
C159 C60B C56B 119.0(8) . .
C159 C60B C59B 121.0(7) . .
C56B C60B C59B 110.4(7) . .
C125 C51B C55B 122.9(7) . .
C125 C51B C52B 122.0(8) . .
C55B C51B C52B 106.1(8) . .
C102 C37B C38B 121.1(8) . .
C102 C37B C36B 121.1(8) . .
C38B C37B C36B 108.3(8) . .
C50B C46B C47B 110.0(7) . .
C50B C46B C93 122.7(8) . .
C47B C46B C93 119.7(8) . .
C58B C57B C84 122.4(8) . .
C58B C57B C56B 109.6(7) . .
C84 C57B C56B 118.0(9) . .
C93 C59B C60B 122.5(7) . .
C93 C59B C58B 119.3(9) . .
C60B C59B C58B 106.6(8) . .
C114 C53B C52B 122.6(8) . .
C114 C53B C54B 119.8(8) . .
C52B C53B C54B 107.0(7) . .
C36B C35B C34B 120.1(8) . .
C36B C35B C31B 121.7(8) . .
C34B C35B C31B 107.7(9) . .
C140 C34B C33B 123.2(8) . .
C140 C34B C35B 118.9(8) . .
C33B C34B C35B 108.4(7) . .
C20B C19B C85 122.4(8) . .
C20B C19B C18B 107.0(8) . .
C85 C19B C18B 119.3(9) . .
C54B C55B C51B 110.3(8) . .
C54B C55B C157 120.0(8) . .
C51B C55B C157 120.9(8) . .
C51B C125 C14B 118.0(7) . .
C51B C125 C126 118.5(7) . .
C14B C125 C126 117.1(8) . .
C18B C84 C57B 120.6(8) . .
C18B C84 C27B 116.5(8) . .
C57B C84 C27B 115.4(9) . .
C95 C10B C9B 122.7(8) . .
C95 C10B C6B 121.0(7) . .
C9B C10B C6B 106.2(8) . .
C56B C85 C19B 118.6(8) . .
C56B C85 C95 117.7(8) . .
C19B C85 C95 118.1(9) . .
C10B C95 C160 117.7(7) . .
C10B C95 C85 117.7(8) . .
C160 C95 C85 119.8(9) . .
C117 C32B C31B 120.9(8) . .
C117 C32B C33B 120.6(9) . .
C31B C32B C33B 108.7(8) . .
C13B C129 C52B 118.6(8) . .
C13B C129 C21B 118.0(8) . .
C52B C129 C21B 116.7(8) . .
C19B C20B C9B 120.0(8) . .
C19B C20B C16B 109.7(7) . .
C9B C20B C16B 118.8(9) . .
C11B C16B C17B 120.9(8) . .
C11B C16B C20B 120.9(8) . .
C17B C16B C20B 107.3(8) . .
C84 C18B C17B 122.6(8) . .
C84 C18B C19B 120.5(8) . .
C17B C18B C19B 107.9(8) . .
C114 C33B C34B 122.6(8) . .
C114 C33B C32B 118.5(8) . .
C34B C33B C32B 107.4(8) . .
C8B C15B C14B 119.3(7) . .
C8B C15B C11B 120.1(8) . .
C14B C15B C11B 109.4(7) . .
C7B C126 C125 118.0(7) . .
C7B C126 C158 119.7(7) . .
C125 C126 C158 118.0(7) . .
C32B C117 C54B 120.5(8) . .
C32B C117 C41B 115.6(8) . .
C54B C117 C41B 117.6(7) . .
C46B C50B C105 121.0(8) . .
C46B C50B C49B 107.5(7) . .
C105 C50B C49B 123.6(8) . .
C37B C102 C140 117.6(8) . .
C37B C102 C30B 116.7(8) . .
C140 C102 C30B 119.9(8) . .
C20B C9B C8B 119.8(8) . .
C20B C9B C10B 119.0(9) . .
C8B C9B C10B 108.7(7) . .
C25B C21B C22B 107.1(9) . .
C25B C21B C129 123.0(9) . .
C22B C21B C129 122.1(8) . .
C16B C11B C12B 121.2(8) . .
C16B C11B C15B 119.4(8) . .
C12B C11B C15B 107.2(8) . .
C159 C47B C46B 123.4(7) . .
C159 C47B C48B 122.3(8) . .
C46B C47B C48B 107.6(7) . .
C126 C7B C6B 121.2(7) . .
C126 C7B C8B 123.7(7) . .
C6B C7B C8B 105.8(8) . .
C53B C114 C33B 120.4(8) . .
C53B C114 C25B 117.9(8) . .
C33B C114 C25B 114.5(8) . .
C34B C140 C102 121.1(8) . .
C34B C140 C24B 114.0(8) . .
C102 C140 C24B 118.2(8) . .
C27B C26B C30B 109.7(8) . .
C27B C26B C90 121.9(8) . .
C30B C26B C90 120.8(8) . .
C117 C54B C55B 122.6(8) . .
C117 C54B C53B 119.9(8) . .
C55B C54B C53B 106.9(8) . .
C21B C25B C114 119.4(8) . .
C21B C25B C24B 109.9(9) . .
C114 C25B C24B 123.2(9) . .
C11B C12B C148 120.8(8) . .
C11B C12B C13B 109.3(8) . .
C148 C12B C13B 119.6(8) . .
C45B C41B C42B 108.3(8) . .
C45B C41B C117 120.2(8) . .
C42B C41B C117 124.6(8) . .
C51B C52B C53B 109.6(8) . .
C51B C52B C129 120.2(8) . .
C53B C52B C129 120.2(7) . .
C16B C17B C138 119.6(8) . .
C16B C17B C18B 107.9(8) . .
C138 C17B C18B 122.0(8) . .
C21B C22B C23B 109.4(13) . .
C21B C22B C148 117.8(12) . .
C23B C22B C148 124.1(18) . .
C28B C138 C148 118.4(12) . .
C28B C138 C17B 115.0(9) . .
C148 C138 C17B 119.6(9) . .
C41B C45B C157 121.4(9) . .
C41B C45B C44B 108.1(8) . .
C157 C45B C44B 123.9(8) . .
C129 C13B C12B 122.7(8) . .
C129 C13B C14B 121.4(8) . .
C12B C13B C14B 106.5(8) . .
C29B C23B C22B 118(2) . .
C29B C23B C24B 120.2(16) . .
C22B C23B C24B 105.4(14) . .
C138 C28B C29B 124.6(13) . .
C138 C28B C27B 120.2(10) . .
C29B C28B C27B 106.8(10) . .
C26B C27B C84 122.1(8) . .
C26B C27B C28B 108.1(8) . .
C84 C27B C28B 122.6(8) . .
C2B C44B C45B 115.9(11) . .
C2B C44B C43B 126.9(12) . .
C45B C44B C43B 108.9(8) . .
C6B C4B C5B 116.9(8) . .
C6B C4B C3B 119.9(8) . .
C5B C4B C3B 115.8(10) . .
C49B C43B C44B 124.2(10) . .
C49B C43B C42B 119.2(8) . .
C44B C43B C42B 104.0(8) . .
C41B C42B C155 119.5(8) . .
C41B C42B C43B 109.9(7) . .
C155 C42B C43B 122.4(8) . .
C4B C6B C7B 120.5(7) . .
C4B C6B C10B 121.5(7) . .
C7B C6B C10B 109.6(7) . .
C43B C49B C50B 117.0(8) . .
C43B C49B C48B 123.1(9) . .
C50B C49B C48B 106.6(8) . .
C12B C148 C138 117.9(10) . .
C12B C148 C22B 118.8(10) . .
C138 C148 C22B 116.9(13) . .
C23B C29B C28B 118.1(17) . .
C23B C29B C30B 118.2(13) . .
C28B C29B C30B 107.7(11) . .
C1B C48B C47B 118.2(8) . .
C1B C48B C49B 126.4(10) . .
C47B C48B C49B 107.3(8) . .
C105 C155 C42B 118.3(7) . .
C105 C155 C31B 119.9(7) . .
C42B C155 C31B 114.8(9) . .
C25B C24B C140 121.2(10) . .
C25B C24B C23B 107.8(10) . .
C140 C24B C23B 121.9(9) . .
C26B C30B C29B 107.3(8) . .
C26B C30B C102 121.0(8) . .
C29B C30B C102 121.4(8) . .
C157 C158 C3B 117.9(8) . .
C157 C158 C126 121.6(8) . .
C3B C158 C126 117.6(7) . .
C158 C157 C45B 117.8(8) . .
C158 C157 C55B 118.1(8) . .
C45B C157 C55B 117.0(8) . .
C47B C159 C60B 115.2(8) . .
C47B C159 C160 119.0(7) . .
C60B C159 C160 119.5(7) . .
C95 C160 C159 119.9(7) . .
C95 C160 C5B 119.5(8) . .
C159 C160 C5B 117.5(7) . .
C4B C5B C160 120.1(9) . .
C4B C5B C1B 114.0(10) . .
C160 C5B C1B 120.6(8) . .
C2B C3B C158 121.9(9) . .
C2B C3B C4B 113.6(10) . .
C158 C3B C4B 117.7(9) . .
C48B C1B C5B 115.7(12) . .
C48B C1B C10D 121.7(10) . .
C5B C1B C10D 118.5(9) . .
C44B C2B C3B 116.4(15) . .
C44B C2B C10D 121.6(14) . .
C3B C2B C10D 117.4(10) . .
C70A C33A C32A 122.3(5) . .
C70A C33A C34A 120.2(6) . .
C32A C33A C34A 107.4(5) . .
C4Y C5Y C6Y 118.9(5) . .
C4Y C5Y H19 120.6 . .
C6Y C5Y H19 120.6 . .
C3Y C4Y C5Y 120.9(5) . .
C3Y C4Y H20 119.6 . .
C5Y C4Y H20 119.6 . .
C6Y C1Y C2Y 120.3(5) . .
C6Y C1Y Cl4 124.5(17) . .
C2Y C1Y Cl4 115.2(17) . .
C4Y C3Y C2Y 120.0(5) . .
C4Y C3Y H21 120.0 . .
C2Y C3Y H21 120.0 . .
C1Y C6Y C5Y 120.4(5) . .
C1Y C6Y H22 119.8 . .
C5Y C6Y H22 119.8 . .
C1Y C2Y C3Y 119.5(5) . .
C1Y C2Y Cl3 124.9(18) . .
C3Y C2Y Cl3 115.4(18) . .

loop_
_geom_bond_atom_site_label_1
_geom_bond_atom_site_label_2
_geom_bond_distance
_geom_bond_site_symmetry_2
C1C C2C 1.222(4) .
C1D C6D 1.536(4) .
C1D C2D 1.536(4) .
C1D H1 0.9900 .
C1D H2 0.9900 .
C2D C3D 1.530(4) .
C2D C7D 1.531(4) .
C2D H3 1.0000 .
C4D C3D 1.533(4) .
C4D C5D 1.536(4) .
C4D C10D 1.545(3) .
C4D H4 1.0000 .
C3D H5 0.9900 .
C3D H6 0.9900 .
C6D C5D 1.527(4) .
C6D C9D 1.530(4) .
C6D H7 1.0000 .
C5D H8 0.9900 .
C5D H9 0.9900 .
C8D C7D 1.529(4) .
C8D C9D 1.530(4) .
C8D C10D 1.549(3) .
C8D H10 1.0000 .
C7D H11 0.9900 .
C7D H12 0.9900 .
C9D H13 0.9900 .
C9D H14 0.9900 .
C10D C2A 1.477(15) .
C10D C1B 1.493(16) .
C10D C1A 1.533(11) .
C10D C2B 1.553(19) .
S1S C1S 1.5563(9) .
Cl1Z C2Z 1.778(7) .
Cl2Z C1Z 1.690(6) .
C1S S3 1.549(9) 3_657
C1S S3 1.549(9) .
C1S S1S 1.5563(9) 3_657
C4Z C3Z 1.329(10) .
C4Z C5Z 1.510(11) .
C4Z H15 0.9500 .
C6Z C5Z 1.351(9) .
C6Z C1Z 1.446(10) .
C6Z H16 0.9500 .
C5Z H17 0.9500 .
C1Z C2Z 1.360(9) .
C2Z C3Z 1.381(9) .
C3Z H18 0.9500 .
C15A C9A 1.384(9) .
C15A C14A 1.415(8) .
C15A C11A 1.452(9) .
C11A C16A 1.373(9) .
C11A C12A 1.427(9) .
C7A C67A 1.396(9) .
C7A C6A 1.427(9) .
C7A C8A 1.458(9) .
C69A C71A 1.435(8) .
C69A C45A 1.435(8) .
C69A C32A 1.446(8) .
C72A C38A 1.405(9) .
C72A C60A 1.407(9) .
C72A C49A 1.436(8) .
C49A C50A 1.419(8) .
C49A C48A 1.422(8) .
C22A C23A 1.431(8) .
C22A C21A 1.454(19) .
C22A C73A 1.473(9) .
C77A C12A 1.420(12) .
C77A C25A 1.447(11) .
C77A C79A 1.459(9) .
C1A C47A 1.431(11) .
C1A C5A 1.458(12) .
C62A C61A 1.435(7) .
C62A C3A 1.440(9) .
C62A C63A 1.468(8) .
C25A C24A 1.440(13) .
C25A C21A 1.468(16) .
C2A C42A 1.432(13) .
C2A C3A 1.473(16) .
C79A C17A 1.415(10) .
C79A C30A 1.457(10) .
C5A C66A 1.446(9) .
C5A C4A 1.459(8) .
C42A C43A 1.437(11) .
C42A C41A 1.476(9) .
C64A C52A 1.397(8) .
C64A C14A 1.433(8) .
C64A C63A 1.475(8) .
C21A C26A 1.442(14) .
C26A C27A 1.451(12) .
C26A C30A 1.459(11) .
C75A C40A 1.427(8) .
C75A C73A 1.441(8) .
C75A C27A 1.458(8) .
C47A C48A 1.439(9) .
C47A C46A 1.473(8) .
C30A C29A 1.436(11) .
C44A C45A 1.403(8) .
C44A C43A 1.426(8) .
C44A C70A 1.429(9) .
C34A C74A 1.411(9) .
C34A C35A 1.421(8) .
C34A C33A 1.448(8) .
C3A C4A 1.461(8) .
C46A C41A 1.440(8) .
C46A C50A 1.457(9) .
C13A C78A 1.383(8) .
C13A C14A 1.438(8) .
C13A C12A 1.460(9) .
C51A C61A 1.417(9) .
C51A C55A 1.423(8) .
C51A C52A 1.442(8) .
C9A C8A 1.418(9) .
C9A C10A 1.449(8) .
C23A C24A 1.422(8) .
C23A C74A 1.455(10) .
C24A C78A 1.441(9) .
C73A C35A 1.446(9) .
C78A C53A 1.428(8) .
C57A C68A 1.413(9) .
C57A C56A 1.419(9) .
C57A C58A 1.427(8) .
C61A C43A 1.420(8) .
C50A C71A 1.443(8) .
C70A C33A 1.401(9) .
C70A C55A 1.405(8) .
C55A C54A 1.445(8) .
C38A C37A 1.441(9) .
C38A C39A 1.461(8) .
C66A C65A 1.449(8) .
C66A C67A 1.459(8) .
C52A C53A 1.439(8) .
C29A C28A 1.418(8) .
C29A C80A 1.433(9) .
C58A C59A 1.427(9) .
C58A C80A 1.436(9) .
C6A C4A 1.385(9) .
C6A C10A 1.440(8) .
C54A C74A 1.402(8) .
C54A C53A 1.423(8) .
C48A C65A 1.422(8) .
C59A C76A 1.411(9) .
C59A C60A 1.440(8) .
C19A C68A 1.419(9) .
C19A C20A 1.421(9) .
C19A C18A 1.454(9) .
C80A C18A 1.388(9) .
C32A C31A 1.415(8) .
C32A C33A 1.423(9) .
C63A C10A 1.395(8) .
C16A C17A 1.424(9) .
C16A C20A 1.432(9) .
C20A C8A 1.384(9) .
C67A C68A 1.459(9) .
C41A C45A 1.457(8) .
C71A C37A 1.440(8) .
C35A C31A 1.427(8) .
C18A C17A 1.443(9) .
C31A C36A 1.380(9) .
C60A C56A 1.425(9) .
C39A C76A 1.405(9) .
C39A C40A 1.442(9) .
C27A C28A 1.450(8) .
C65A C56A 1.421(8) .
C28A C76A 1.450(9) .
C36A C40A 1.435(9) .
C36A C37A 1.434(8) .
S1Q C1Q 1.583(14) .
S2Q C1Q 1.529(14) .
S1P C1P 1.543(7) .
S2P C1P 1.515(7) .
C36B C35B 1.363(12) .
C36B C37B 1.430(11) .
C36B C40B 1.440(11) .
C90 C58B 1.413(12) .
C90 C38B 1.428(12) .
C90 C26B 1.447(12) .
C40B C39B 1.436(12) .
C40B C105 1.446(12) .
C38B C37B 1.427(12) .
C38B C39B 1.439(11) .
C8B C15B 1.382(11) .
C8B C9B 1.418(12) .
C8B C7B 1.463(11) .
C56B C85 1.381(12) .
C56B C60B 1.427(12) .
C56B C57B 1.457(12) .
C93 C59B 1.387(12) .
C93 C39B 1.404(12) .
C93 C46B 1.444(11) .
C58B C57B 1.423(13) .
C58B C59B 1.451(11) .
C14B C15B 1.415(11) .
C14B C125 1.433(11) .
C14B C13B 1.469(12) .
C105 C50B 1.434(11) .
C105 C155 1.435(12) .
C31B C32B 1.433(12) .
C31B C155 1.444(12) .
C31B C35B 1.451(12) .
C60B C159 1.424(10) .
C60B C59B 1.442(12) .
C51B C125 1.390(11) .
C51B C55B 1.418(12) .
C51B C52B 1.419(11) .
C37B C102 1.421(12) .
C46B C50B 1.416(11) .
C46B C47B 1.426(11) .
C57B C84 1.430(12) .
C53B C114 1.411(11) .
C53B C52B 1.418(12) .
C53B C54B 1.443(12) .
C35B C34B 1.451(13) .
C34B C140 1.428(12) .
C34B C33B 1.437(12) .
C19B C20B 1.393(12) .
C19B C85 1.426(12) .
C19B C18B 1.462(11) .
C55B C54B 1.406(11) .
C55B C157 1.437(13) .
C125 C126 1.467(11) .
C84 C18B 1.365(12) .
C84 C27B 1.441(12) .
C10B C95 1.397(11) .
C10B C9B 1.434(11) .
C10B C6B 1.451(11) .
C85 C95 1.474(11) .
C95 C160 1.440(12) .
C32B C117 1.396(12) .
C32B C33B 1.454(12) .
C129 C13B 1.373(11) .
C129 C52B 1.421(12) .
C129 C21B 1.446(12) .
C20B C9B 1.400(12) .
C20B C16B 1.463(12) .
C16B C11B 1.362(12) .
C16B C17B 1.416(12) .
C18B C17B 1.450(12) .
C33B C114 1.415(13) .
C15B C11B 1.445(11) .
C126 C7B 1.379(11) .
C126 C158 1.483(11) .
C117 C54B 1.398(12) .
C117 C41B 1.440(12) .
C50B C49B 1.466(13) .
C102 C140 1.438(11) .
C102 C30B 1.467(11) .
C21B C25B 1.398(12) .
C21B C22B 1.444(17) .
C11B C12B 1.421(12) .
C47B C159 1.404(11) .
C47B C48B 1.443(13) .
C7B C6B 1.419(11) .
C114 C25B 1.437(14) .
C140 C24B 1.450(14) .
C26B C27B 1.411(11) .
C26B C30B 1.412(12) .
C25B C24B 1.438(12) .
C12B C148 1.429(16) .
C12B C13B 1.448(12) .
C41B C45B 1.402(11) .
C41B C42B 1.415(11) .
C17B C138 1.447(14) .
C22B C23B 1.45(2) .
C22B C148 1.462(16) .
C138 C28B 1.433(13) .
C138 C148 1.440(13) .
C45B C157 1.432(12) .
C45B C44B 1.448(16) .
C23B C29B 1.434(19) .
C23B C24B 1.46(3) .
C28B C29B 1.438(15) .
C28B C27B 1.456(16) .
C44B C2B 1.426(18) .
C44B C43B 1.451(12) .
C4B C6B 1.394(13) .
C4B C5B 1.443(11) .
C4B C3B 1.463(11) .
C43B C49B 1.428(11) .
C43B C42B 1.474(12) .
C42B C155 1.440(11) .
C49B C48B 1.478(11) .
C29B C30B 1.458(18) .
C48B C1B 1.431(15) .
C158 C157 1.406(10) .
C158 C3B 1.452(13) .
C159 C160 1.451(11) .
C160 C5B 1.452(12) .
C5B C1B 1.458(17) .
C3B C2B 1.45(2) .
C5Y C4Y 1.38(2) .
C5Y C6Y 1.38(2) .
C5Y H19 0.9500 .
C4Y C3Y 1.38(2) .
C4Y H20 0.9500 .
C1Y C6Y 1.38(2) .
C1Y C2Y 1.38(2) .
C1Y Cl4 1.70(3) .
Cl3 C2Y 1.66(3) .
C3Y C2Y 1.38(2) .
C3Y H21 0.9500 .
C6Y H22 0.9500 .
